data_4088953
loop_
_publ_author_name
'Hess, Jeannine'
'Patra, Malay'
'Pierroz, Vanessa'
'Spingler, Bernhard'
'Jabbar, Abdul'
'Ferrari, Stefano'
'Gasser, Robin B.'
'Gasser, Gilles'

_publ_section_title
;
 Synthesis, Characterization, and Biological Activity of Ferrocenyl
 Analogues of the Anthelmintic Drug Monepantel
;
_journal_issue 19
_journal_name_full Organometallics
_journal_page_first 3369
_journal_paper_doi 10.1021/acs.organomet.6b00577
_journal_volume 35
_journal_year 2016
_chemical_formula_sum 'C20 H18 F3 Fe N O2 S'
_chemical_formula_weight 449.26
_space_group_crystal_system monoclinic
_space_group_IT_number 14
_space_group_name_Hall '-P 2yn'
_space_group_name_H-M_alt 'P 1 21/n 1'
_atom_sites_solution_hydrogens geom
_audit_creation_method SHELXL-2014/7
_cell_angle_alpha 90
_cell_angle_beta 97.946(3)
_cell_angle_gamma 90
_cell_formula_units_Z 4
_cell_length_a 12.8050(4)
_cell_length_b 6.9160(2)
_cell_length_c 21.7943(7)
_cell_measurement_reflns_used 3197
_cell_measurement_temperature 183(2)
_cell_measurement_theta_max 32.6433
_cell_measurement_theta_min 2.6364
_cell_volume 1911.56(10)
_computing_cell_refinement 'CrysAlis PRO (Oxford, 2012)'
_computing_data_collection 'CrysAlis PRO (Oxford, 2012)'
_computing_data_reduction 'CrysAlis PRO (Oxford, 2012)'
_computing_molecular_graphics 'ORTEP-3 (Farrugia, 1997)'
_computing_publication_material 'SHELXL-2014/7 (Sheldrick, 2014)'
_computing_structure_refinement 'SHELXL-2014/7 (Sheldrick, 2014)'
_computing_structure_solution 'SIR-97 (Altomare, 1999)'
_diffrn_ambient_temperature 183(2)
_diffrn_detector_area_resol_mean 10.4498
_diffrn_measured_fraction_theta_full 0.999
_diffrn_measured_fraction_theta_max 0.999
_diffrn_measurement_device_type 'Xcalibur Ruby'
_diffrn_measurement_method '\o oscillation scan'
_diffrn_radiation_type MoK\a
_diffrn_radiation_wavelength 0.71073
_diffrn_reflns_av_R_equivalents 0.0463
_diffrn_reflns_av_unetI/netI 0.0714
_diffrn_reflns_Laue_measured_fraction_full 0.999
_diffrn_reflns_Laue_measured_fraction_max 0.999
_diffrn_reflns_limit_h_max 16
_diffrn_reflns_limit_h_min -16
_diffrn_reflns_limit_k_max 8
_diffrn_reflns_limit_k_min -8
_diffrn_reflns_limit_l_max 27
_diffrn_reflns_limit_l_min -14
_diffrn_reflns_number 10305
_diffrn_reflns_point_group_measured_fraction_full 0.999
_diffrn_reflns_point_group_measured_fraction_max 0.999
_diffrn_reflns_theta_full 25.242
_diffrn_reflns_theta_max 26.729
_diffrn_reflns_theta_min 3.056
_diffrn_source 'Enhance (Mo) X-ray Source'
_exptl_absorpt_coefficient_mu 0.942
_exptl_absorpt_correction_T_max 1.00000
_exptl_absorpt_correction_T_min 0.82724
_exptl_absorpt_correction_type multi-scan
_exptl_absorpt_process_details
;
CrysAlisPro, Agilent Technologies,
Version 1.171.35.15 (release 03-08-2011 CrysAlis171 .NET)
(compiled Aug  3 2011,13:03:54)
Empirical absorption correction using spherical harmonics,
 implemented in SCALE3 ABSPACK scaling algorithm.
;
_exptl_crystal_colour yellow
_exptl_crystal_density_diffrn 1.561
_exptl_crystal_description needle
_exptl_crystal_F_000 920
_exptl_crystal_size_max 0.230
_exptl_crystal_size_mid 0.040
_exptl_crystal_size_min 0.020
_refine_diff_density_max 0.535
_refine_diff_density_min -0.375
_refine_diff_density_rms 0.078
_refine_ls_extinction_method none
_refine_ls_goodness_of_fit_ref 1.025
_refine_ls_hydrogen_treatment constr
_refine_ls_matrix_type full
_refine_ls_number_parameters 254
_refine_ls_number_reflns 4057
_refine_ls_number_restraints 0
_refine_ls_restrained_S_all 1.025
_refine_ls_R_factor_all 0.0864
_refine_ls_R_factor_gt 0.0526
_refine_ls_shift/su_max 0.000
_refine_ls_shift/su_mean 0.000
_refine_ls_structure_factor_coef Fsqd
_refine_ls_weighting_details 'w=1/[\s^2^(Fo^2^)+(0.0506P)^2^+0.3936P] where P=(Fo^2^+2Fc^2^)/3'
_refine_ls_weighting_scheme calc
_refine_ls_wR_factor_gt 0.1114
_refine_ls_wR_factor_ref 0.1310
_reflns_Friedel_coverage 0.000
_reflns_number_gt 2770
_reflns_number_total 4057
_reflns_threshold_expression 'I > 2\s(I)'
_cod_data_source_file om6b00577_si_005.cif
_cod_data_source_block jh011211w
_cod_original_cell_volume 1911.56(11)
_cod_original_sg_symbol_H-M 'P 21/n'
_cod_database_code 4088953
_shelx_shelxl_version_number 2014/7
_shelx_space_group_comment
;
The symmetry employed for this shelxl refinement is uniquely defined
by the following loop, which should always be used as a source of
symmetry information in preference to the above space-group names.
They are only intended as comments.
;
_shelx_estimated_absorpt_t_min 0.812
_shelx_estimated_absorpt_t_max 0.981

loop_
_space_group_symop_operation_xyz
'x, y, z'
'-x+1/2, y+1/2, -z+1/2'
'-x, -y, -z'
'x-1/2, -y-1/2, z-1/2'

loop_
_atom_site_label
_atom_site_type_symbol
_atom_site_fract_x
_atom_site_fract_y
_atom_site_fract_z
_atom_site_U_iso_or_equiv
_atom_site_adp_type
_atom_site_occupancy
_atom_site_site_symmetry_order
_atom_site_calc_flag
_atom_site_refinement_flags_posn
_atom_site_refinement_flags_adp
Fe1 Fe 0.24994(4) 0.31129(7) 0.10004(2) 0.02980(17) Uani 1 1 d . .
C1 C 0.2624(3) 0.4579(5) 0.02058(15) 0.0299(8) Uani 1 1 d . .
C2 C 0.2832(2) 0.2564(5) 0.01345(14) 0.0255(7) Uani 1 1 d . .
C3 C 0.1903(3) 0.1536(5) 0.02435(16) 0.0347(8) Uani 1 1 d . .
H3A H 0.1814 0.0173 0.0228 0.042 Uiso 1 1 calc R U
C4 C 0.1141(3) 0.2894(6) 0.03788(17) 0.0397(9) Uani 1 1 d . .
H4A H 0.0453 0.2606 0.0470 0.048 Uiso 1 1 calc R U
C5 C 0.1588(3) 0.4757(5) 0.03545(16) 0.0374(9) Uani 1 1 d . .
H5A H 0.1247 0.5939 0.0427 0.045 Uiso 1 1 calc R U
C6 C 0.3016(4) 0.4669(6) 0.17759(19) 0.0616(13) Uani 1 1 d . .
H6A H 0.3010 0.6040 0.1804 0.074 Uiso 1 1 calc R U
C7 C 0.3836(3) 0.3539(8) 0.16128(19) 0.0581(13) Uani 1 1 d . .
H7A H 0.4489 0.4009 0.1513 0.070 Uiso 1 1 calc R U
C8 C 0.3542(4) 0.1647(7) 0.1621(2) 0.0607(13) Uani 1 1 d . .
H8A H 0.3956 0.0575 0.1527 0.073 Uiso 1 1 calc R U
C9 C 0.2542(4) 0.1545(7) 0.1790(2) 0.0683(15) Uani 1 1 d . .
H9A H 0.2152 0.0394 0.1830 0.082 Uiso 1 1 calc R U
C10 C 0.2203(4) 0.3427(9) 0.18916(19) 0.0665(15) Uani 1 1 d . .
H10A H 0.1547 0.3790 0.2015 0.080 Uiso 1 1 calc R U
C11 C 0.3376(3) 0.6202(5) 0.01616(17) 0.0381(9) Uani 1 1 d . .
H11A H 0.3175 0.7306 0.0410 0.046 Uiso 1 1 calc R U
H11B H 0.4093 0.5785 0.0341 0.046 Uiso 1 1 calc R U
C12 C 0.3842(3) 0.1663(4) 0.00016(15) 0.0293(8) Uani 1 1 d . .
H12A H 0.4408 0.2647 0.0065 0.035 Uiso 1 1 calc R U
H12B H 0.4035 0.0607 0.0303 0.035 Uiso 1 1 calc R U
C13 C 0.3891(3) 0.1973(4) -0.11162(16) 0.0288(8) Uani 1 1 d . .
C14 C 0.3844(3) 0.0961(4) -0.17361(16) 0.0286(7) Uani 1 1 d . .
C15 C 0.4221(3) 0.1963(5) -0.22118(17) 0.0365(9) Uani 1 1 d . .
H15A H 0.4491 0.3235 -0.2141 0.044 Uiso 1 1 calc R U
C16 C 0.4206(3) 0.1112(5) -0.27915(17) 0.0389(9) Uani 1 1 d . .
H16A H 0.4469 0.1799 -0.3115 0.047 Uiso 1 1 calc R U
C17 C 0.3809(3) -0.0726(5) -0.28946(16) 0.0345(8) Uani 1 1 d . .
C18 C 0.3425(3) -0.1733(5) -0.24257(17) 0.0358(9) Uani 1 1 d . .
H18A H 0.3144 -0.2996 -0.2501 0.043 Uiso 1 1 calc R U
C19 C 0.3451(3) -0.0893(5) -0.18425(16) 0.0310(8) Uani 1 1 d . .
H19A H 0.3198 -0.1593 -0.1518 0.037 Uiso 1 1 calc R U
C20 C 0.4850(3) -0.3270(5) -0.35255(19) 0.0464(10) Uani 1 1 d . .
O1 O 0.3395(2) 0.6833(3) -0.04689(12) 0.0435(7) Uani 1 1 d . .
H1 H 0.3550 0.5894 -0.0684 0.065 Uiso 1 1 calc R U
O2 O 0.40460(19) 0.3739(3) -0.10833(11) 0.0365(6) Uani 1 1 d . .
F1 F 0.4988(2) -0.4134(4) -0.40504(12) 0.0870(10) Uani 1 1 d . .
F2 F 0.4830(2) -0.4581(4) -0.30969(14) 0.0868(10) Uani 1 1 d . .
F3 F 0.5744(2) -0.2335(5) -0.33424(17) 0.0915(10) Uani 1 1 d . .
S1 S 0.37360(8) -0.17294(15) -0.36559(5) 0.0489(3) Uani 1 1 d . .
N1 N 0.3788(2) 0.0880(4) -0.06283(13) 0.0311(7) Uani 1 1 d . .
H1A H 0.3684 -0.0369 -0.0684 0.037 Uiso 1 1 calc R U

loop_
_atom_site_aniso_label
_atom_site_aniso_U_11
_atom_site_aniso_U_22
_atom_site_aniso_U_33
_atom_site_aniso_U_23
_atom_site_aniso_U_13
_atom_site_aniso_U_12
Fe1 0.0328(3) 0.0382(3) 0.0185(3) 0.0028(2) 0.0042(2) 0.0001(2)
C1 0.0414(19) 0.0311(17) 0.0171(18) 0.0017(15) 0.0034(15) 0.0015(15)
C2 0.0324(17) 0.0279(16) 0.0157(17) -0.0007(14) 0.0016(14) -0.0027(14)
C3 0.039(2) 0.0373(19) 0.027(2) 0.0052(16) 0.0023(16) -0.0070(16)
C4 0.0273(18) 0.065(3) 0.026(2) 0.0066(19) 0.0019(16) 0.0011(18)
C5 0.044(2) 0.043(2) 0.025(2) 0.0017(17) 0.0028(16) 0.0138(18)
C6 0.103(4) 0.051(2) 0.026(2) -0.010(2) -0.008(2) 0.001(3)
C7 0.043(2) 0.103(4) 0.026(2) 0.008(2) -0.0016(19) -0.021(3)
C8 0.067(3) 0.082(3) 0.030(2) 0.004(2) -0.006(2) 0.031(3)
C9 0.091(4) 0.082(3) 0.027(2) 0.026(2) -0.011(3) -0.033(3)
C10 0.047(3) 0.135(5) 0.021(2) 0.002(3) 0.0144(19) 0.023(3)
C11 0.062(3) 0.0241(17) 0.029(2) 0.0006(16) 0.0086(19) -0.0028(17)
C12 0.0390(19) 0.0289(17) 0.0209(18) 0.0022(14) 0.0072(15) -0.0014(15)
C13 0.0316(18) 0.0303(18) 0.0252(19) 0.0018(15) 0.0066(15) 0.0035(14)
C14 0.0308(18) 0.0326(17) 0.0227(19) 0.0004(15) 0.0043(15) 0.0045(14)
C15 0.049(2) 0.0322(18) 0.030(2) 0.0012(16) 0.0115(17) -0.0027(16)
C16 0.048(2) 0.044(2) 0.028(2) 0.0041(18) 0.0138(17) -0.0002(17)
C17 0.0379(19) 0.041(2) 0.025(2) -0.0039(17) 0.0041(16) 0.0057(16)
C18 0.041(2) 0.0333(18) 0.031(2) -0.0051(17) -0.0004(17) -0.0035(15)
C19 0.0381(19) 0.0319(18) 0.0232(19) 0.0041(15) 0.0047(15) -0.0033(15)
C20 0.064(3) 0.043(2) 0.035(2) -0.002(2) 0.017(2) 0.002(2)
O1 0.0767(19) 0.0258(12) 0.0308(16) 0.0056(11) 0.0173(14) 0.0016(12)
O2 0.0545(16) 0.0251(12) 0.0319(15) -0.0005(11) 0.0130(12) -0.0054(11)
F1 0.115(2) 0.104(2) 0.0411(17) -0.0175(16) 0.0073(16) 0.0540(18)
F2 0.131(3) 0.0581(16) 0.080(2) 0.0296(16) 0.0460(19) 0.0263(16)
F3 0.0477(16) 0.100(2) 0.127(3) -0.011(2) 0.0123(17) 0.0004(16)
S1 0.0521(6) 0.0661(7) 0.0266(6) -0.0129(5) -0.0015(5) 0.0145(5)
N1 0.0471(18) 0.0234(14) 0.0243(16) 0.0011(12) 0.0097(14) 0.0011(12)

loop_
_atom_type_symbol
_atom_type_description
_atom_type_scat_dispersion_real
_atom_type_scat_dispersion_imag
_atom_type_scat_source
C C 0.0033 0.0016 'International Tables Vol C Tables 4.2.6.8 and 6.1.1.4'
H H 0.0000 0.0000 'International Tables Vol C Tables 4.2.6.8 and 6.1.1.4'
O O 0.0106 0.0060 'International Tables Vol C Tables 4.2.6.8 and 6.1.1.4'
F F 0.0171 0.0103 'International Tables Vol C Tables 4.2.6.8 and 6.1.1.4'
S S 0.1246 0.1234 'International Tables Vol C Tables 4.2.6.8 and 6.1.1.4'
Fe Fe 0.3463 0.8444 'International Tables Vol C Tables 4.2.6.8 and 6.1.1.4'
N N 0.0061 0.0033 'International Tables Vol C Tables 4.2.6.8 and 6.1.1.4'

loop_
_geom_angle_atom_site_label_1
_geom_angle_atom_site_label_2
_geom_angle_atom_site_label_3
_geom_angle
C2 Fe1 C9 134.85(19)
C2 Fe1 C1 41.29(13)
C9 Fe1 C1 173.6(2)
C2 Fe1 C6 141.82(18)
C9 Fe1 C6 67.09(18)
C1 Fe1 C6 112.89(16)
C2 Fe1 C8 108.84(16)
C9 Fe1 C8 39.77(19)
C1 Fe1 C8 133.91(18)
C6 Fe1 C8 66.64(18)
C2 Fe1 C3 41.32(13)
C9 Fe1 C3 111.35(17)
C1 Fe1 C3 69.00(13)
C6 Fe1 C3 176.73(18)
C8 Fe1 C3 114.21(17)
C2 Fe1 C7 111.77(16)
C9 Fe1 C7 66.46(18)
C1 Fe1 C7 109.13(16)
C6 Fe1 C7 39.99(18)
C8 Fe1 C7 39.06(17)
C3 Fe1 C7 142.56(18)
C2 Fe1 C10 175.07(18)
C9 Fe1 C10 40.22(19)
C1 Fe1 C10 143.58(19)
C6 Fe1 C10 40.15(18)
C8 Fe1 C10 67.15(18)
C3 Fe1 C10 136.84(19)
C7 Fe1 C10 67.17(18)
C2 Fe1 C5 68.68(14)
C9 Fe1 C5 145.8(2)
C1 Fe1 C5 40.58(13)
C6 Fe1 C5 111.51(16)
C8 Fe1 C5 173.79(19)
C3 Fe1 C5 68.01(14)
C7 Fe1 C5 135.80(18)
C10 Fe1 C5 115.62(17)
C2 Fe1 C4 68.92(14)
C9 Fe1 C4 116.12(17)
C1 Fe1 C4 68.57(14)
C6 Fe1 C4 137.21(18)
C8 Fe1 C4 144.91(19)
C3 Fe1 C4 40.41(14)
C7 Fe1 C4 175.93(19)
C10 Fe1 C4 112.50(17)
C5 Fe1 C4 40.33(14)
C5 C1 C2 107.7(3)
C5 C1 C11 125.7(3)
C2 C1 C11 126.5(3)
C5 C1 Fe1 70.19(19)
C2 C1 Fe1 69.16(18)
C11 C1 Fe1 124.0(2)
C1 C2 C3 107.1(3)
C1 C2 C12 127.1(3)
C3 C2 C12 125.7(3)
C1 C2 Fe1 69.55(18)
C3 C2 Fe1 69.7(2)
C12 C2 Fe1 123.7(2)
C4 C3 C2 108.5(3)
C4 C3 Fe1 70.6(2)
C2 C3 Fe1 69.00(18)
C4 C3 H3A 125.7
C2 C3 H3A 125.7
Fe1 C3 H3A 126.2
C3 C4 C5 107.6(3)
C3 C4 Fe1 68.98(19)
C5 C4 Fe1 69.36(19)
C3 C4 H4A 126.2
C5 C4 H4A 126.2
Fe1 C4 H4A 127.0
C1 C5 C4 109.1(3)
C1 C5 Fe1 69.23(18)
C4 C5 Fe1 70.31(19)
C1 C5 H5A 125.5
C4 C5 H5A 125.5
Fe1 C5 H5A 126.6
C7 C6 C10 107.9(4)
C7 C6 Fe1 70.2(2)
C10 C6 Fe1 70.2(2)
C7 C6 H6A 126.1
C10 C6 H6A 126.1
Fe1 C6 H6A 125.2
C8 C7 C6 108.4(4)
C8 C7 Fe1 70.3(2)
C6 C7 Fe1 69.8(2)
C8 C7 H7A 125.8
C6 C7 H7A 125.8
Fe1 C7 H7A 125.7
C7 C8 C9 108.7(4)
C7 C8 Fe1 70.7(2)
C9 C8 Fe1 69.8(2)
C7 C8 H8A 125.7
C9 C8 H8A 125.7
Fe1 C8 H8A 125.4
C8 C9 C10 108.3(4)
C8 C9 Fe1 70.4(3)
C10 C9 Fe1 70.4(2)
C8 C9 H9A 125.8
C10 C9 H9A 125.8
Fe1 C9 H9A 125.0
C6 C10 C9 106.7(4)
C6 C10 Fe1 69.7(2)
C9 C10 Fe1 69.4(3)
C6 C10 H10A 126.6
C9 C10 H10A 126.6
Fe1 C10 H10A 125.9
O1 C11 C1 112.7(3)
O1 C11 H11A 109.1
C1 C11 H11A 109.1
O1 C11 H11B 109.1
C1 C11 H11B 109.1
H11A C11 H11B 107.8
N1 C12 C2 113.8(3)
N1 C12 H12A 108.8
C2 C12 H12A 108.8
N1 C12 H12B 108.8
C2 C12 H12B 108.8
H12A C12 H12B 107.7
O2 C13 N1 123.3(3)
O2 C13 C14 119.6(3)
N1 C13 C14 117.1(3)
C19 C14 C15 119.5(3)
C19 C14 C13 123.0(3)
C15 C14 C13 117.4(3)
C14 C15 C16 120.3(3)
C14 C15 H15A 119.8
C16 C15 H15A 119.8
C17 C16 C15 119.8(3)
C17 C16 H16A 120.1
C15 C16 H16A 120.1
C16 C17 C18 120.4(3)
C16 C17 S1 118.7(3)
C18 C17 S1 120.8(3)
C17 C18 C19 119.9(3)
C17 C18 H18A 120.1
C19 C18 H18A 120.1
C14 C19 C18 120.0(3)
C14 C19 H19A 120.0
C18 C19 H19A 120.0
F2 C20 F1 108.9(3)
F2 C20 F3 103.0(4)
F1 C20 F3 105.5(4)
F2 C20 S1 116.0(3)
F1 C20 S1 109.5(3)
F3 C20 S1 113.4(3)
C11 O1 H1 109.5
C20 S1 C17 98.44(18)
C13 N1 C12 122.8(3)
C13 N1 H1A 118.6
C12 N1 H1A 118.6

loop_
_geom_bond_atom_site_label_1
_geom_bond_atom_site_label_2
_geom_bond_distance
Fe1 C2 2.027(3)
Fe1 C9 2.028(4)
Fe1 C1 2.032(3)
Fe1 C6 2.035(4)
Fe1 C8 2.035(4)
Fe1 C3 2.036(4)
Fe1 C7 2.041(4)
Fe1 C10 2.041(4)
Fe1 C5 2.045(3)
Fe1 C4 2.057(3)
C1 C5 1.414(5)
C1 C2 1.431(4)
C1 C11 1.490(5)
C2 C3 1.434(5)
C2 C12 1.500(4)
C3 C4 1.414(5)
C3 H3A 0.9500
C4 C5 1.414(5)
C4 H4A 0.9500
C5 H5A 0.9500
C6 C7 1.394(6)
C6 C10 1.399(6)
C6 H6A 0.9500
C7 C8 1.363(6)
C7 H7A 0.9500
C8 C9 1.382(7)
C8 H8A 0.9500
C9 C10 1.399(6)
C9 H9A 0.9500
C10 H10A 0.9500
C11 O1 1.445(4)
C11 H11A 0.9900
C11 H11B 0.9900
C12 N1 1.469(4)
C12 H12A 0.9900
C12 H12B 0.9900
C13 O2 1.238(4)
C13 N1 1.326(4)
C13 C14 1.515(5)
C14 C19 1.386(4)
C14 C15 1.388(5)
C15 C16 1.391(5)
C15 H15A 0.9500
C16 C17 1.377(5)
C16 H16A 0.9500
C17 C18 1.382(5)
C17 S1 1.789(4)
C18 C19 1.394(5)
C18 H18A 0.9500
C19 H19A 0.9500
C20 F2 1.304(4)
C20 F1 1.324(4)
C20 F3 1.327(5)
C20 S1 1.771(4)
O1 H1 0.8400
N1 H1A 0.8800

loop_
_geom_hbond_atom_site_label_D
_geom_hbond_atom_site_label_H
_geom_hbond_atom_site_label_A
_geom_hbond_distance_DH
_geom_hbond_distance_HA
_geom_hbond_distance_DA
_geom_hbond_angle_DHA
_geom_hbond_site_symmetry_A
O1 H1 O2 0.84 1.88 2.716(3) 172.5 .
N1 H1A O1 0.88 2.04 2.873(3) 158.3 1_545

loop_
_geom_torsion_atom_site_label_1
_geom_torsion_atom_site_label_2
_geom_torsion_atom_site_label_3
_geom_torsion_atom_site_label_4
_geom_torsion
C5 C1 C2 C3 0.0(4)
C11 C1 C2 C3 177.3(3)
Fe1 C1 C2 C3 59.8(2)
C5 C1 C2 C12 -177.3(3)
C11 C1 C2 C12 0.0(5)
Fe1 C1 C2 C12 -117.5(3)
C5 C1 C2 Fe1 -59.9(2)
C11 C1 C2 Fe1 117.5(3)
C1 C2 C3 C4 0.0(4)
C12 C2 C3 C4 177.3(3)
Fe1 C2 C3 C4 59.8(2)
C1 C2 C3 Fe1 -59.8(2)
C12 C2 C3 Fe1 117.6(3)
C2 C3 C4 C5 0.0(4)
Fe1 C3 C4 C5 58.8(2)
C2 C3 C4 Fe1 -58.8(2)
C2 C1 C5 C4 0.1(4)
C11 C1 C5 C4 -177.3(3)
Fe1 C1 C5 C4 -59.2(2)
C2 C1 C5 Fe1 59.2(2)
C11 C1 C5 Fe1 -118.2(3)
C3 C4 C5 C1 -0.1(4)
Fe1 C4 C5 C1 58.5(2)
C3 C4 C5 Fe1 -58.6(2)
C10 C6 C7 C8 0.5(5)
Fe1 C6 C7 C8 -59.9(3)
C10 C6 C7 Fe1 60.3(3)
C6 C7 C8 C9 -0.2(5)
Fe1 C7 C8 C9 -59.7(3)
C6 C7 C8 Fe1 59.6(3)
C7 C8 C9 C10 -0.2(5)
Fe1 C8 C9 C10 -60.5(3)
C7 C8 C9 Fe1 60.3(3)
C7 C6 C10 C9 -0.6(5)
Fe1 C6 C10 C9 59.8(3)
C7 C6 C10 Fe1 -60.4(3)
C8 C9 C10 C6 0.5(5)
Fe1 C9 C10 C6 -60.0(3)
C8 C9 C10 Fe1 60.5(3)
C5 C1 C11 O1 -98.2(4)
C2 C1 C11 O1 84.9(4)
Fe1 C1 C11 O1 172.9(2)
C1 C2 C12 N1 -108.5(4)
C3 C2 C12 N1 74.7(4)
Fe1 C2 C12 N1 162.7(2)
O2 C13 C14 C19 -165.4(3)
N1 C13 C14 C19 16.4(5)
O2 C13 C14 C15 14.8(5)
N1 C13 C14 C15 -163.4(3)
C19 C14 C15 C16 -0.1(5)
C13 C14 C15 C16 179.7(3)
C14 C15 C16 C17 0.4(6)
C15 C16 C17 C18 0.0(5)
C15 C16 C17 S1 176.7(3)
C16 C17 C18 C19 -0.8(5)
S1 C17 C18 C19 -177.4(3)
C15 C14 C19 C18 -0.7(5)
C13 C14 C19 C18 179.6(3)
C17 C18 C19 C14 1.1(5)
F2 C20 S1 C17 59.2(3)
F1 C20 S1 C17 -177.2(3)
F3 C20 S1 C17 -59.7(3)
C16 C17 S1 C20 102.5(3)
C18 C17 S1 C20 -80.8(3)
O2 C13 N1 C12 0.5(5)
C14 C13 N1 C12 178.6(3)
C2 C12 N1 C13 81.2(4)
